data_4124821
loop_
_publ_author_name
'Leclerc, Matthew C.'
'Bayne, Julia M.'
'Lee, Graham M.'
'Gorelsky, Serge I.'
'Vasiliu, Monica'
'Korobkov, Ilia'
'Harrison, Daniel J.'
'Dixon, David A.'
'Baker, R. Tom'

_publ_section_title
;
 Perfluoroalkyl Cobalt(III) Fluoride and Bis(perfluoroalkyl) Complexes:
 Catalytic Fluorination and Selective Difluorocarbene Formation.
;
_journal_issue 51
_journal_name_full 'Journal of the American Chemical Society'
_journal_page_first 16064
_journal_page_last 16073
_journal_paper_doi 10.1021/jacs.5b12003
_journal_volume 137
_journal_year 2015
_chemical_formula_sum 'C25 H20 Co F6 P'
_chemical_formula_weight 524.31
_chemical_name_systematic
; 
 ? 
;
_space_group_crystal_system triclinic
_space_group_IT_number 2
_space_group_name_Hall '-P 1'
_space_group_name_H-M_alt 'P -1'
_symmetry_space_group_name_Hall '-P 1'
_symmetry_space_group_name_H-M 'P -1'
_atom_sites_solution_hydrogens geom
_audit_creation_method SHELXL-2013
_cell_angle_alpha 85.8132(11)
_cell_angle_beta 87.6375(11)
_cell_angle_gamma 69.3572(10)
_cell_formula_units_Z 2
_cell_length_a 9.5767(2)
_cell_length_b 10.2062(2)
_cell_length_c 11.8202(3)
_cell_measurement_reflns_used 8088
_cell_measurement_temperature 200(2)
_cell_measurement_theta_max 28.33
_cell_measurement_theta_min 2.83
_cell_volume 1078.12(4)
_computing_cell_refinement 'APEX II, Bruker (2009)'
_computing_data_collection 'APEX II, Bruker (2009)'
_computing_data_reduction 'XPREP, Bruker (2009)'
_computing_molecular_graphics 'SHELXTL, Bruker (2004)'
_computing_publication_material 'SHELXTL, Bruker (2004)'
_computing_structure_refinement 'SHELXL-2013 (Sheldrick, 2013)'
_computing_structure_solution 'SHELXS-03 (Sheldrick, 2003)'
_diffrn_ambient_temperature 200(2)
_diffrn_measured_fraction_theta_full 0.984
_diffrn_measured_fraction_theta_max 0.981
_diffrn_measurement_device_type 'Bruker APEX-II CCD'
_diffrn_measurement_method '\f and \w scans'
_diffrn_radiation_type MoK\a
_diffrn_radiation_wavelength 0.71073
_diffrn_reflns_av_R_equivalents 0.0127
_diffrn_reflns_av_unetI/netI 0.0174
_diffrn_reflns_laue_measured_fraction_full 0.984
_diffrn_reflns_laue_measured_fraction_max 0.981
_diffrn_reflns_limit_h_max 12
_diffrn_reflns_limit_h_min -12
_diffrn_reflns_limit_k_max 13
_diffrn_reflns_limit_k_min -13
_diffrn_reflns_limit_l_max 15
_diffrn_reflns_limit_l_min -15
_diffrn_reflns_number 11253
_diffrn_reflns_point_group_measured_fraction_full 0.984
_diffrn_reflns_point_group_measured_fraction_max 0.981
_diffrn_reflns_theta_full 25.242
_diffrn_reflns_theta_max 28.348
_diffrn_reflns_theta_min 1.728
_exptl_absorpt_coefficient_mu 0.933
_exptl_absorpt_correction_T_max 0.7457
_exptl_absorpt_correction_T_min 0.6486
_exptl_absorpt_correction_type multi-scan
_exptl_absorpt_process_details 'SADABS, Bruker (2003)'
_exptl_crystal_colour brown
_exptl_crystal_density_diffrn 1.615
_exptl_crystal_density_meas ?
_exptl_crystal_description block
_exptl_crystal_F_000 532
_exptl_crystal_size_max 0.180
_exptl_crystal_size_mid 0.160
_exptl_crystal_size_min 0.140
_refine_diff_density_max 0.343
_refine_diff_density_min -0.225
_refine_diff_density_rms 0.046
_refine_ls_extinction_method none
_refine_ls_goodness_of_fit_ref 1.041
_refine_ls_hydrogen_treatment constr
_refine_ls_matrix_type full
_refine_ls_number_parameters 298
_refine_ls_number_reflns 5293
_refine_ls_number_restraints 0
_refine_ls_restrained_S_all 1.041
_refine_ls_R_factor_all 0.0279
_refine_ls_R_factor_gt 0.0247
_refine_ls_shift/su_max 0.001
_refine_ls_shift/su_mean 0.000
_refine_ls_structure_factor_coef Fsqd
_refine_ls_weighting_details 'w=1/[\s^2^(Fo^2^)+(0.0376P)^2^+0.2839P] where P=(Fo^2^+2Fc^2^)/3'
_refine_ls_weighting_scheme calc
_refine_ls_wR_factor_gt 0.0651
_refine_ls_wR_factor_ref 0.0671
_reflns_Friedel_coverage 0.000
_reflns_number_gt 4850
_reflns_number_total 5293
_reflns_threshold_expression 'I > 2\s(I)'
_cod_data_source_file ja5b12003_si_004.cif
_cod_data_source_block tb138
_cod_depositor_comments
;
The following automatic conversions were performed:

'_exptl_crystal_density_meas' value 'n/a' was changed to '?' - the
value is perceived as not measured.

Automatic conversion script
Id: cif_fix_values 4268 2015-11-12 08:31:59Z antanas 
;
_cod_database_code 4124821
_shelx_space_group_comment
; 
The symmetry employed for this shelxl refinement is uniquely defined 
by the following loop, which should always be used as a source of 
symmetry information in preference to the above space-group names. 
They are only intended as comments. 
;
_shelx_estimated_absorpt_t_min 0.850
_shelx_estimated_absorpt_t_max 0.880
_shelxl_version_number 2013-4

loop_
_space_group_symop_operation_xyz
'x, y, z'
'-x, -y, -z'

loop_
_atom_site_label
_atom_site_type_symbol
_atom_site_fract_x
_atom_site_fract_y
_atom_site_fract_z
_atom_site_U_iso_or_equiv
_atom_site_adp_type
_atom_site_occupancy
_atom_site_site_symmetry_order
_atom_site_calc_flag
_atom_site_refinement_flags_posn
_atom_site_refinement_flags_adp
Co1 Co 0.34008(2) 0.25733(2) 0.39115(2) 0.02142(6) Uani 1 1 d . .
P2 P 0.40519(3) 0.32672(3) 0.21859(3) 0.01948(7) Uani 1 1 d . .
F1 F 0.39392(9) 0.07851(8) 0.33775(7) 0.03060(17) Uani 1 1 d . .
F2 F 0.11210(11) 0.24819(13) 0.25375(8) 0.0513(3) Uani 1 1 d . .
F3 F 0.04189(10) 0.42943(11) 0.35562(10) 0.0513(3) Uani 1 1 d . .
F4 F -0.09401(12) 0.24653(15) 0.40373(10) 0.0644(3) Uani 1 1 d . .
F5 F 0.03353(15) 0.25662(18) 0.54288(9) 0.0743(4) Uani 1 1 d . .
F6 F 0.10993(15) 0.07935(14) 0.44154(15) 0.0809(4) Uani 1 1 d . .
C1 C 0.36291(17) 0.41968(15) 0.47379(12) 0.0314(3) Uani 1 1 d . .
H1A H 0.3335 0.5198 0.4439 0.038 Uiso 1 1 calc R U
C2 C 0.50751(16) 0.31416(16) 0.46386(12) 0.0318(3) Uani 1 1 d . .
H2A H 0.5962 0.3263 0.4231 0.038 Uiso 1 1 calc R U
C3 C 0.50300(18) 0.19142(16) 0.52162(12) 0.0356(3) Uani 1 1 d . .
H3A H 0.5877 0.0996 0.5278 0.043 Uiso 1 1 calc R U
C4 C 0.3577(2) 0.21754(17) 0.56726(11) 0.0378(3) Uani 1 1 d . .
H4A H 0.3228 0.1489 0.6139 0.045 Uiso 1 1 calc R U
C5 C 0.27268(17) 0.35990(17) 0.54001(12) 0.0360(3) Uani 1 1 d . .
H5A H 0.1672 0.4099 0.5647 0.043 Uiso 1 1 calc R U
C6 C 0.38198(13) 0.51231(12) 0.21132(10) 0.0222(2) Uani 1 1 d . .
C7 C 0.23846(15) 0.60794(14) 0.22999(12) 0.0298(3) Uani 1 1 d . .
H7A H 0.1560 0.5765 0.2358 0.036 Uiso 1 1 calc R U
C8 C 0.21569(17) 0.74859(14) 0.24006(13) 0.0347(3) Uani 1 1 d . .
H8A H 0.1176 0.8125 0.2531 0.042 Uiso 1 1 calc R U
C9 C 0.33401(18) 0.79688(15) 0.23128(12) 0.0342(3) Uani 1 1 d . .
H9A H 0.3178 0.8932 0.2387 0.041 Uiso 1 1 calc R U
C10 C 0.47585(17) 0.70316(15) 0.21162(12) 0.0321(3) Uani 1 1 d . .
H10A H 0.5574 0.7359 0.2039 0.039 Uiso 1 1 calc R U
C11 C 0.50110(14) 0.56111(14) 0.20292(11) 0.0259(2) Uani 1 1 d . .
H11A H 0.5997 0.4974 0.1913 0.031 Uiso 1 1 calc R U
C12 C 0.31522(13) 0.30016(13) 0.09330(10) 0.0225(2) Uani 1 1 d . .
C13 C 0.22706(14) 0.40927(14) 0.02181(11) 0.0286(3) Uani 1 1 d . .
H13A H 0.2119 0.5036 0.0366 0.034 Uiso 1 1 calc R U
C14 C 0.16055(16) 0.38102(18) -0.07175(12) 0.0366(3) Uani 1 1 d . .
H14A H 0.1000 0.4560 -0.1204 0.044 Uiso 1 1 calc R U
C15 C 0.18285(17) 0.24425(18) -0.09345(13) 0.0381(3) Uani 1 1 d . .
H15A H 0.1368 0.2251 -0.1567 0.046 Uiso 1 1 calc R U
C16 C 0.27250(17) 0.13415(17) -0.02313(13) 0.0364(3) Uani 1 1 d . .
H16A H 0.2885 0.0400 -0.0390 0.044 Uiso 1 1 calc R U
C17 C 0.33855(15) 0.16168(14) 0.07012(12) 0.0296(3) Uani 1 1 d . .
H17A H 0.3996 0.0864 0.1182 0.036 Uiso 1 1 calc R U
C18 C 0.60169(13) 0.23213(13) 0.18501(10) 0.0218(2) Uani 1 1 d . .
C19 C 0.68838(15) 0.12392(14) 0.25813(11) 0.0272(3) Uani 1 1 d . .
H19A H 0.6438 0.0951 0.3240 0.033 Uiso 1 1 calc R U
C20 C 0.83921(15) 0.05762(15) 0.23584(12) 0.0325(3) Uani 1 1 d . .
H20A H 0.8975 -0.0155 0.2870 0.039 Uiso 1 1 calc R U
C21 C 0.90530(15) 0.09704(16) 0.13999(13) 0.0331(3) Uani 1 1 d . .
H21A H 1.0092 0.0530 0.1259 0.040 Uiso 1 1 calc R U
C22 C 0.81871(16) 0.20170(15) 0.06424(12) 0.0322(3) Uani 1 1 d . .
H22A H 0.8633 0.2279 -0.0027 0.039 Uiso 1 1 calc R U
C23 C 0.66757(15) 0.26823(14) 0.08562(11) 0.0273(3) Uani 1 1 d . .
H23A H 0.6087 0.3385 0.0326 0.033 Uiso 1 1 calc R U
C24 C 0.13190(15) 0.28888(16) 0.35772(12) 0.0311(3) Uani 1 1 d . .
C25 C 0.04588(19) 0.2160(2) 0.43695(15) 0.0443(4) Uani 1 1 d . .

loop_
_atom_site_aniso_label
_atom_site_aniso_U_11
_atom_site_aniso_U_22
_atom_site_aniso_U_33
_atom_site_aniso_U_23
_atom_site_aniso_U_13
_atom_site_aniso_U_12
Co1 0.02444(9) 0.01962(9) 0.02158(9) -0.00279(6) 0.00093(6) -0.00929(6)
P2 0.01847(14) 0.01654(14) 0.02301(14) -0.00096(11) -0.00061(10) -0.00564(11)
F1 0.0411(4) 0.0199(4) 0.0321(4) -0.0042(3) 0.0005(3) -0.0119(3)
F2 0.0372(5) 0.0967(9) 0.0346(5) -0.0173(5) 0.0046(4) -0.0395(5)
F3 0.0259(4) 0.0422(5) 0.0791(7) 0.0019(5) 0.0046(4) -0.0053(4)
F4 0.0402(6) 0.1022(10) 0.0676(7) -0.0184(7) 0.0155(5) -0.0450(6)
F5 0.0790(8) 0.1332(12) 0.0407(6) -0.0173(7) 0.0240(5) -0.0749(9)
F6 0.0692(8) 0.0523(7) 0.1298(12) 0.0045(7) 0.0294(8) -0.0373(6)
C1 0.0422(8) 0.0250(6) 0.0289(6) -0.0066(5) -0.0047(5) -0.0128(6)
C2 0.0346(7) 0.0359(7) 0.0299(6) -0.0083(5) -0.0045(5) -0.0169(6)
C3 0.0453(8) 0.0308(7) 0.0283(6) -0.0038(5) -0.0118(6) -0.0085(6)
C4 0.0591(10) 0.0392(8) 0.0209(6) -0.0017(5) 0.0005(6) -0.0246(7)
C5 0.0401(8) 0.0405(8) 0.0290(6) -0.0149(6) 0.0045(6) -0.0141(6)
C6 0.0246(6) 0.0177(5) 0.0236(5) 0.0002(4) -0.0013(4) -0.0068(4)
C7 0.0256(6) 0.0225(6) 0.0393(7) -0.0006(5) 0.0017(5) -0.0064(5)
C8 0.0359(7) 0.0208(6) 0.0401(7) -0.0008(5) 0.0035(6) -0.0017(5)
C9 0.0520(9) 0.0208(6) 0.0310(6) -0.0016(5) 0.0001(6) -0.0142(6)
C10 0.0409(8) 0.0300(7) 0.0322(7) -0.0037(5) 0.0016(6) -0.0207(6)
C11 0.0264(6) 0.0264(6) 0.0268(6) -0.0029(5) 0.0004(5) -0.0114(5)
C12 0.0205(5) 0.0254(6) 0.0230(5) -0.0024(4) 0.0008(4) -0.0095(4)
C13 0.0248(6) 0.0278(6) 0.0310(6) -0.0011(5) -0.0023(5) -0.0066(5)
C14 0.0277(7) 0.0459(9) 0.0323(7) -0.0005(6) -0.0064(5) -0.0078(6)
C15 0.0316(7) 0.0543(9) 0.0330(7) -0.0121(7) -0.0027(6) -0.0187(7)
C16 0.0402(8) 0.0376(8) 0.0377(7) -0.0125(6) 0.0013(6) -0.0196(6)
C17 0.0317(7) 0.0265(6) 0.0317(6) -0.0031(5) -0.0004(5) -0.0112(5)
C18 0.0200(5) 0.0200(5) 0.0248(5) -0.0035(4) -0.0005(4) -0.0058(4)
C19 0.0266(6) 0.0241(6) 0.0271(6) -0.0006(5) 0.0006(5) -0.0043(5)
C20 0.0268(6) 0.0301(7) 0.0326(7) -0.0020(5) -0.0039(5) 0.0004(5)
C21 0.0218(6) 0.0348(7) 0.0396(7) -0.0093(6) 0.0025(5) -0.0050(5)
C22 0.0307(7) 0.0330(7) 0.0319(6) -0.0046(5) 0.0086(5) -0.0103(5)
C23 0.0279(6) 0.0258(6) 0.0252(6) 0.0000(5) 0.0003(5) -0.0064(5)
C24 0.0280(6) 0.0360(7) 0.0319(6) -0.0064(5) 0.0055(5) -0.0141(5)
C25 0.0396(8) 0.0572(10) 0.0459(9) -0.0085(8) 0.0111(7) -0.0292(8)

loop_
_atom_type_symbol
_atom_type_description
_atom_type_scat_dispersion_real
_atom_type_scat_dispersion_imag
_atom_type_scat_source
C C 0.0033 0.0016 'International Tables Vol C Tables 4.2.6.8 and 6.1.1.4'
H H 0.0000 0.0000 'International Tables Vol C Tables 4.2.6.8 and 6.1.1.4'
F F 0.0171 0.0103 'International Tables Vol C Tables 4.2.6.8 and 6.1.1.4'
P P 0.1023 0.0942 'International Tables Vol C Tables 4.2.6.8 and 6.1.1.4'
Co Co 0.3494 0.9721 'International Tables Vol C Tables 4.2.6.8 and 6.1.1.4'

loop_
_geom_angle_atom_site_label_1
_geom_angle_atom_site_label_2
_geom_angle_atom_site_label_3
_geom_angle
F1 Co1 C24 89.11(5)
F1 Co1 C1 157.75(5)
C24 Co1 C1 112.38(6)
F1 Co1 C5 140.32(5)
C24 Co1 C5 90.05(6)
C1 Co1 C5 39.73(6)
F1 Co1 C4 103.14(5)
C24 Co1 C4 105.55(6)
C1 Co1 C4 66.64(6)
C5 Co1 C4 39.62(6)
F1 Co1 C2 118.19(5)
C24 Co1 C2 152.25(6)
C1 Co1 C2 39.96(6)
C5 Co1 C2 66.15(6)
C4 Co1 C2 65.56(6)
F1 Co1 C3 93.59(5)
C24 Co1 C3 143.97(6)
C1 Co1 C3 65.81(6)
C5 Co1 C3 65.58(6)
C4 Co1 C3 38.98(6)
C2 Co1 C3 38.28(6)
F1 Co1 P2 86.94(3)
C24 Co1 P2 97.15(4)
C1 Co1 P2 95.61(4)
C5 Co1 P2 132.44(5)
C4 Co1 P2 155.15(5)
C2 Co1 P2 89.63(4)
C3 Co1 P2 118.87(5)
C6 P2 C12 106.31(6)
C6 P2 C18 106.24(6)
C12 P2 C18 101.16(5)
C6 P2 Co1 111.02(4)
C12 P2 Co1 119.40(4)
C18 P2 Co1 111.59(4)
C5 C1 C2 107.62(13)
C5 C1 Co1 70.60(8)
C2 C1 Co1 72.10(7)
C3 C2 C1 107.80(13)
C3 C2 Co1 71.63(8)
C1 C2 Co1 67.94(7)
C2 C3 C4 108.60(13)
C2 C3 Co1 70.10(8)
C4 C3 Co1 68.81(8)
C3 C4 C5 107.75(13)
C3 C4 Co1 72.21(8)
C5 C4 Co1 69.49(8)
C1 C5 C4 108.17(13)
C1 C5 Co1 69.67(8)
C4 C5 Co1 70.89(8)
C11 C6 C7 118.71(12)
C11 C6 P2 123.45(10)
C7 C6 P2 117.30(9)
C8 C7 C6 120.36(13)
C9 C8 C7 120.83(13)
C10 C9 C8 119.08(13)
C9 C10 C11 120.87(13)
C6 C11 C10 120.14(12)
C13 C12 C17 119.55(12)
C13 C12 P2 123.44(10)
C17 C12 P2 117.00(10)
C12 C13 C14 120.26(13)
C15 C14 C13 119.87(14)
C14 C15 C16 120.30(13)
C17 C16 C15 120.05(14)
C16 C17 C12 119.96(13)
C19 C18 C23 118.83(11)
C19 C18 P2 120.64(9)
C23 C18 P2 120.53(9)
C20 C19 C18 120.59(12)
C21 C20 C19 120.47(13)
C20 C21 C22 119.45(12)
C23 C22 C21 120.47(13)
C22 C23 C18 120.10(12)
F2 C24 F3 103.90(12)
F2 C24 C25 102.14(11)
F3 C24 C25 103.61(12)
F2 C24 Co1 113.99(9)
F3 C24 Co1 112.94(9)
C25 C24 Co1 118.56(11)
F6 C25 F4 107.44(15)
F6 C25 F5 107.63(17)
F4 C25 F5 105.10(14)
F6 C25 C24 111.84(14)
F4 C25 C24 111.99(15)
F5 C25 C24 112.46(13)

loop_
_geom_bond_atom_site_label_1
_geom_bond_atom_site_label_2
_geom_bond_distance
Co1 F1 1.8636(8)
Co1 C24 1.9567(14)
Co1 C1 2.0633(13)
Co1 C5 2.0755(13)
Co1 C4 2.0937(14)
Co1 C2 2.1185(13)
Co1 C3 2.1382(14)
Co1 P2 2.2464(3)
P2 C6 1.8236(12)
P2 C12 1.8270(12)
P2 C18 1.8287(12)
F2 C24 1.3667(16)
F3 C24 1.3879(17)
F4 C25 1.333(2)
F5 C25 1.335(2)
F6 C25 1.309(2)
C1 C5 1.406(2)
C1 C2 1.430(2)
C2 C3 1.396(2)
C3 C4 1.413(2)
C4 C5 1.413(2)
C6 C11 1.3941(17)
C6 C7 1.3968(17)
C7 C8 1.3872(19)
C8 C9 1.384(2)
C9 C10 1.380(2)
C10 C11 1.3941(19)
C12 C13 1.3876(18)
C12 C17 1.3969(18)
C13 C14 1.3950(19)
C14 C15 1.378(2)
C15 C16 1.390(2)
C16 C17 1.3863(19)
C18 C19 1.3890(17)
C18 C23 1.3977(17)
C19 C20 1.3854(18)
C20 C21 1.378(2)
C21 C22 1.388(2)
C22 C23 1.3863(19)
C24 C25 1.541(2)

loop_
_geom_torsion_atom_site_label_1
_geom_torsion_atom_site_label_2
_geom_torsion_atom_site_label_3
_geom_torsion_atom_site_label_4
_geom_torsion
C5 C1 C2 C3 1.21(15)
Co1 C1 C2 C3 -60.83(9)
C5 C1 C2 Co1 62.04(9)
C1 C2 C3 C4 0.35(15)
Co1 C2 C3 C4 -58.16(10)
C1 C2 C3 Co1 58.51(9)
C2 C3 C4 C5 -1.77(16)
Co1 C3 C4 C5 -60.72(10)
C2 C3 C4 Co1 58.95(10)
C2 C1 C5 C4 -2.30(15)
Co1 C1 C5 C4 60.71(10)
C2 C1 C5 Co1 -63.02(9)
C3 C4 C5 C1 2.52(16)
Co1 C4 C5 C1 -59.95(10)
C3 C4 C5 Co1 62.47(10)
C12 P2 C6 C11 -117.92(11)
C18 P2 C6 C11 -10.75(12)
Co1 P2 C6 C11 110.75(10)
C12 P2 C6 C7 70.61(11)
C18 P2 C6 C7 177.79(10)
Co1 P2 C6 C7 -60.71(11)
C11 C6 C7 C8 -0.1(2)
P2 C6 C7 C8 171.79(11)
C6 C7 C8 C9 0.3(2)
C7 C8 C9 C10 0.4(2)
C8 C9 C10 C11 -1.3(2)
C7 C6 C11 C10 -0.84(19)
P2 C6 C11 C10 -172.19(10)
C9 C10 C11 C6 1.6(2)
C6 P2 C12 C13 -9.78(12)
C18 P2 C12 C13 -120.55(11)
Co1 P2 C12 C13 116.64(10)
C6 P2 C12 C17 170.08(10)
C18 P2 C12 C17 59.30(11)
Co1 P2 C12 C17 -63.50(11)
C17 C12 C13 C14 0.8(2)
P2 C12 C13 C14 -179.31(10)
C12 C13 C14 C15 -0.2(2)
C13 C14 C15 C16 -0.6(2)
C14 C15 C16 C17 0.8(2)
C15 C16 C17 C12 -0.1(2)
C13 C12 C17 C16 -0.7(2)
P2 C12 C17 C16 179.47(11)
C6 P2 C18 C19 126.11(10)
C12 P2 C18 C19 -123.06(11)
Co1 P2 C18 C19 4.99(11)
C6 P2 C18 C23 -53.40(11)
C12 P2 C18 C23 57.42(11)
Co1 P2 C18 C23 -174.53(9)
C23 C18 C19 C20 3.19(19)
P2 C18 C19 C20 -176.34(10)
C18 C19 C20 C21 -0.7(2)
C19 C20 C21 C22 -1.6(2)
C20 C21 C22 C23 1.3(2)
C21 C22 C23 C18 1.2(2)
C19 C18 C23 C22 -3.44(19)
P2 C18 C23 C22 176.09(10)
F2 C24 C25 F6 67.10(18)
F3 C24 C25 F6 174.85(15)
Co1 C24 C25 F6 -59.11(18)
F2 C24 C25 F4 -53.57(17)
F3 C24 C25 F4 54.19(17)
Co1 C24 C25 F4 -179.77(11)
F2 C24 C25 F5 -171.65(15)
F3 C24 C25 F5 -63.90(18)
Co1 C24 C25 F5 62.14(19)
